data_7241776
loop_
_publ_author_name
'Strothmann, Robert'
'van Terwingen, Steven'
'Kalf, Irmgard'
'Englert, Ulli'

_publ_section_title
;
 Systematic screening for k type phase transitions -- general approach and
 positive example for a binuclear Cu(ii) paddlewheel structure
;
_journal_issue 4
_journal_name_full CrystEngComm
_journal_page_first 841
_journal_page_last 849
_journal_paper_doi 10.1039/D0CE01559H
_journal_volume 23
_journal_year 2021
_chemical_formula_moiety 'C32 H28 Cu2 I4 O10'
_chemical_formula_sum 'C32 H28 Cu2 I4 O10'
_chemical_formula_weight 1207.22
_space_group_crystal_system triclinic
_space_group_IT_number 2
_space_group_name_Hall '-P 1'
_space_group_name_H-M_alt 'P -1'
_atom_sites_solution_hydrogens mixed
_audit_creation_method SHELXL-2018/3
_audit_update_record
;
2020-10-21 deposited with the CCDC.	2020-12-07 downloaded from the CCDC.
;
_cell_angle_alpha 74.6019(8)
_cell_angle_beta 67.9382(8)
_cell_angle_gamma 87.6692(8)
_cell_formula_units_Z 2
_cell_length_a 12.2984(6)
_cell_length_b 13.0766(7)
_cell_length_c 13.0960(7)
_cell_measurement_reflns_used 2986
_cell_measurement_temperature 200(2)
_cell_measurement_theta_max 24.53
_cell_measurement_theta_min 2.33
_cell_volume 1877.72(17)
_computing_cell_refinement 'SAINT (Bruker, 2009)'
_computing_data_collection 'SMART (Bruker, 2002)'
_computing_data_reduction 'SAINT (Bruker, 2009)'
_computing_molecular_graphics 'PLATON (Spek, 2009)'
_computing_publication_material 'SHELXL-2018/3 (Sheldrick, 2018)'
_computing_structure_refinement 'SHELXL-2018/3 (Sheldrick, 2018)'
_computing_structure_solution 'SHELXL-2018/3 (Sheldrick, 2018)'
_diffrn_ambient_temperature 200(2)
_diffrn_measured_fraction_theta_full 1.000
_diffrn_measured_fraction_theta_max 0.994
_diffrn_measurement_device_type 'Bruker D8 gonimeter with APEX CCD detector'
_diffrn_measurement_method '\w scans'
_diffrn_radiation_monochromator 'multilayer optics'
_diffrn_radiation_source 'Incoatec microsource'
_diffrn_radiation_type MoK\a
_diffrn_radiation_wavelength 0.71073
_diffrn_reflns_av_R_equivalents 0.0381
_diffrn_reflns_av_unetI/netI 0.0491
_diffrn_reflns_Laue_measured_fraction_full 1.000
_diffrn_reflns_Laue_measured_fraction_max 0.994
_diffrn_reflns_limit_h_max 16
_diffrn_reflns_limit_h_min -16
_diffrn_reflns_limit_k_max 17
_diffrn_reflns_limit_k_min -17
_diffrn_reflns_limit_l_max 17
_diffrn_reflns_limit_l_min -17
_diffrn_reflns_number 26788
_diffrn_reflns_point_group_measured_fraction_full 1.000
_diffrn_reflns_point_group_measured_fraction_max 0.994
_diffrn_reflns_theta_full 25.242
_diffrn_reflns_theta_max 28.518
_diffrn_reflns_theta_min 1.743
_exptl_absorpt_coefficient_mu 4.472
_exptl_absorpt_correction_T_max 0.7457
_exptl_absorpt_correction_T_min 0.5764
_exptl_absorpt_correction_type multi-scan
_exptl_absorpt_process_details 'SADABS 2014/5'
_exptl_crystal_colour blue
_exptl_crystal_density_diffrn 2.135
_exptl_crystal_description rod
_exptl_crystal_F_000 1140
_exptl_crystal_size_max 0.200
_exptl_crystal_size_mid 0.050
_exptl_crystal_size_min 0.050
_refine_diff_density_max 1.171
_refine_diff_density_min -0.626
_refine_diff_density_rms 0.131
_refine_ls_extinction_method none
_refine_ls_goodness_of_fit_ref 1.011
_refine_ls_hydrogen_treatment constr
_refine_ls_matrix_type full
_refine_ls_number_parameters 442
_refine_ls_number_reflns 9483
_refine_ls_number_restraints 50
_refine_ls_restrained_S_all 1.009
_refine_ls_R_factor_all 0.0729
_refine_ls_R_factor_gt 0.0396
_refine_ls_shift/su_max 0.002
_refine_ls_shift/su_mean 0.000
_refine_ls_structure_factor_coef Fsqd
_refine_ls_weighting_details 'w=1/[\s^2^(Fo^2^)+(0.0400P)^2^+0.3000P] where P=(Fo^2^+2Fc^2^)/3'
_refine_ls_weighting_scheme calc
_refine_ls_wR_factor_gt 0.0905
_refine_ls_wR_factor_ref 0.1048
_reflns_Friedel_coverage 0.000
_reflns_number_gt 5719
_reflns_number_total 9483
_reflns_threshold_expression 'I > 2\s(I)'
_cod_data_source_file d0ce01559h2.cif
_cod_data_source_block 200k
_cod_depositor_comments 'Adding full bibliography for 7241776--7241783.cif.'
_cod_database_code 7241776
_shelx_shelxl_version_number 2018/3
_shelx_space_group_comment
;
The symmetry employed for this shelxl refinement is uniquely defined
by the following loop, which should always be used as a source of
symmetry information in preference to the above space-group names.
They are only intended as comments.
;
_shelx_estimated_absorpt_t_min 0.468
_shelx_estimated_absorpt_t_max 0.807

loop_
_space_group_symop_operation_xyz
'x, y, z'
'-x, -y, -z'

loop_
_atom_site_label
_atom_site_type_symbol
_atom_site_fract_x
_atom_site_fract_y
_atom_site_fract_z
_atom_site_U_iso_or_equiv
_atom_site_adp_type
_atom_site_occupancy
_atom_site_site_symmetry_order
_atom_site_calc_flag
_atom_site_refinement_flags_posn
_atom_site_refinement_flags_adp
_atom_site_refinement_flags_occupancy
_atom_site_disorder_assembly
_atom_site_disorder_group
Cu1 Cu 0.43223(4) 0.51220(4) 0.19191(4) 0.02182(13) Uani 1 1 d . . . . .
Cu2 Cu 0.56215(4) 0.47557(4) 0.31271(4) 0.02192(13) Uani 1 1 d . . . . .
I1 I 0.68261(3) -0.11474(2) 0.06678(3) 0.03773(10) Uani 1 1 d . . . . .
I2 I -0.08955(3) 0.10099(3) 0.84889(3) 0.05821(13) Uani 1 1 d . . . . .
I3 I 1.08365(3) 0.88608(3) -0.34360(3) 0.06295(14) Uani 1 1 d . . . . .
I4 I 0.31283(3) 1.10093(2) 0.43879(3) 0.03849(10) Uani 1 1 d . . . . .
O1 O 0.5039(3) 0.3846(2) 0.1468(3) 0.0299(7) Uani 1 1 d . . . . .
O2 O 0.5813(3) 0.3362(2) 0.2804(3) 0.0339(8) Uani 1 1 d . . . . .
O3 O 0.3108(3) 0.4169(2) 0.3254(3) 0.0326(8) Uani 1 1 d . . . . .
O4 O 0.4086(3) 0.4187(2) 0.4384(3) 0.0324(8) Uani 1 1 d . . . . .
O5 O 0.5701(3) 0.5985(2) 0.0740(3) 0.0328(8) Uani 1 1 d . . . . .
O6 O 0.6902(3) 0.5403(2) 0.1658(3) 0.0361(8) Uani 1 1 d . . . . .
O7 O 0.3862(3) 0.6332(2) 0.2578(3) 0.0353(8) Uani 1 1 d . . . . .
O8 O 0.5236(3) 0.6170(2) 0.3328(3) 0.0305(7) Uani 1 1 d . . . . .
C1 C 0.5556(4) 0.3194(3) 0.2016(4) 0.0241(10) Uani 1 1 d . . . . .
C2 C 0.5862(4) 0.2182(3) 0.1696(4) 0.0244(10) Uani 1 1 d . . . . .
C3 C 0.6498(4) 0.1464(4) 0.2209(4) 0.0343(11) Uani 1 1 d . . . . .
H3 H 0.674530 0.163012 0.275529 0.041 Uiso 1 1 calc R U . . .
C4 C 0.6768(4) 0.0518(3) 0.1930(4) 0.0350(12) Uani 1 1 d . . . . .
H4 H 0.720237 0.003186 0.228105 0.042 Uiso 1 1 calc R U . . .
C5 C 0.6405(4) 0.0275(3) 0.1135(4) 0.0305(11) Uani 1 1 d . . . . .
C6 C 0.5774(4) 0.0986(3) 0.0614(4) 0.0309(11) Uani 1 1 d . . . . .
H6 H 0.553127 0.082064 0.006449 0.037 Uiso 1 1 calc R U . . .
C7 C 0.5505(4) 0.1930(3) 0.0900(4) 0.0300(11) Uani 1 1 d . . . . .
H7 H 0.506906 0.241440 0.054828 0.036 Uiso 1 1 calc R U . . .
C8 C 0.3208(4) 0.3932(3) 0.4214(4) 0.0262(10) Uani 1 1 d . . . . .
C9 C 0.2211(4) 0.3282(3) 0.5228(4) 0.0250(10) Uani 1 1 d . . . . .
C10 C 0.1182(4) 0.3008(4) 0.5134(4) 0.0336(11) Uani 1 1 d . . . . .
H10 H 0.109310 0.325829 0.442135 0.040 Uiso 1 1 calc R U . . .
C11 C 0.0287(4) 0.2379(4) 0.6058(4) 0.0390(13) Uani 1 1 d . . . . .
H11 H -0.041443 0.219539 0.598466 0.047 Uiso 1 1 calc R U . . .
C12 C 0.0422(4) 0.2021(4) 0.7085(4) 0.0350(12) Uani 1 1 d . . . . .
C13 C 0.1430(4) 0.2282(4) 0.7209(4) 0.0355(12) Uani 1 1 d . . . . .
H13 H 0.150806 0.203229 0.792702 0.043 Uiso 1 1 calc R U . . .
C14 C 0.2321(4) 0.2907(3) 0.6285(4) 0.0299(11) Uani 1 1 d . . . . .
H14 H 0.301997 0.308728 0.636616 0.036 Uiso 1 1 calc R U . . .
C15 C 0.6698(4) 0.5946(3) 0.0804(4) 0.0258(10) Uani 1 1 d . . . . .
C16 C 0.7702(4) 0.6575(3) -0.0195(4) 0.0274(10) Uani 1 1 d . . . . .
C17 C 0.7568(4) 0.7012(3) -0.1229(4) 0.0312(11) Uani 1 1 d . . . . .
H17 H 0.685325 0.687150 -0.130264 0.037 Uiso 1 1 calc R U . . .
C18 C 0.8466(4) 0.7646(3) -0.2148(4) 0.0339(11) Uani 1 1 d . . . . .
H18 H 0.837248 0.794767 -0.285213 0.041 Uiso 1 1 calc R U . . .
C19 C 0.9507(4) 0.7839(4) -0.2031(4) 0.0404(13) Uani 1 1 d . . . . .
C20 C 0.9665(4) 0.7402(4) -0.1022(5) 0.0492(15) Uani 1 1 d . . . . .
H20 H 1.038344 0.753768 -0.095276 0.059 Uiso 1 1 calc R U . . .
C21 C 0.8773(4) 0.6770(4) -0.0121(4) 0.0414(13) Uani 1 1 d . . . . .
H21 H 0.888351 0.645573 0.057194 0.050 Uiso 1 1 calc R U . . .
C22 C 0.4431(4) 0.6658(3) 0.3068(4) 0.0243(10) Uani 1 1 d . . . . .
C23 C 0.4132(4) 0.7675(3) 0.3370(4) 0.0237(10) Uani 1 1 d . . . . .
C24 C 0.3454(4) 0.8374(4) 0.2890(4) 0.0322(11) Uani 1 1 d . . . . .
H24 H 0.317576 0.818645 0.237416 0.039 Uiso 1 1 calc R U . . .
C25 C 0.3181(4) 0.9333(4) 0.3153(4) 0.0345(11) Uani 1 1 d . . . . .
H25 H 0.273328 0.980934 0.281052 0.041 Uiso 1 1 calc R U . . .
C26 C 0.3571(4) 0.9586(3) 0.3926(4) 0.0297(11) Uani 1 1 d . . . . .
C27 C 0.4239(4) 0.8894(3) 0.4422(4) 0.0311(11) Uani 1 1 d . . . . .
H27 H 0.450399 0.907472 0.494980 0.037 Uiso 1 1 calc R U . . .
C28 C 0.4511(4) 0.7946(3) 0.4143(4) 0.0287(10) Uani 1 1 d . . . . .
H28 H 0.496289 0.747271 0.448331 0.034 Uiso 1 1 calc R U . . .
O9 O 0.3288(3) 0.5488(2) 0.0883(3) 0.0286(7) Uani 1 1 d D U . . .
H9O H 0.376941 0.555787 0.005973 0.034 Uiso 1 1 d R U . A .
C29A C 0.2303(9) 0.6132(10) 0.0990(9) 0.045(3) Uani 0.533(10) 1 d D U P A 1
H29A H 0.211066 0.626135 0.029943 0.054 Uiso 0.533(10) 1 calc R U P A 1
H29B H 0.248858 0.682675 0.107649 0.054 Uiso 0.533(10) 1 calc R U P A 1
C30A C 0.1291(9) 0.5553(9) 0.2019(10) 0.072(4) Uani 0.533(10) 1 d D U P A 1
H30A H 0.060262 0.597761 0.211353 0.108 Uiso 0.533(10) 1 calc R U P A 1
H30B H 0.111409 0.486848 0.192348 0.108 Uiso 0.533(10) 1 calc R U P A 1
H30C H 0.149054 0.543168 0.269753 0.108 Uiso 0.533(10) 1 calc R U P A 1
C29B C 0.2198(13) 0.5969(15) 0.1373(14) 0.052(3) Uiso 0.467(10) 1 d D U P A 2
H29C H 0.238367 0.669793 0.137541 0.062 Uiso 0.467(10) 1 calc R U P A 2
H29D H 0.178373 0.555466 0.217821 0.062 Uiso 0.467(10) 1 calc R U P A 2
C30B C 0.1385(12) 0.6024(11) 0.0736(12) 0.067(4) Uiso 0.467(10) 1 d D U P A 2
H30D H 0.066732 0.635482 0.110689 0.101 Uiso 0.467(10) 1 calc R U P A 2
H30E H 0.178024 0.644786 -0.005768 0.101 Uiso 0.467(10) 1 calc R U P A 2
H30F H 0.117983 0.530370 0.074574 0.101 Uiso 0.467(10) 1 calc R U P A 2
O10 O 0.6704(3) 0.4457(2) 0.4109(3) 0.0316(7) Uani 1 1 d . . . . .
H10O H 0.661562 0.503139 0.424699 0.038 Uiso 1 1 d R U . . .
C31 C 0.7924(5) 0.4285(6) 0.3558(6) 0.075(2) Uani 1 1 d . . . . .
H31A H 0.831749 0.494191 0.295648 0.091 Uiso 1 1 calc R U . . .
H31B H 0.797955 0.371348 0.317724 0.091 Uiso 1 1 calc R U . . .
C32 C 0.8536(7) 0.4003(6) 0.4312(8) 0.106(3) Uani 1 1 d . . . . .
H32A H 0.847465 0.455799 0.470450 0.159 Uiso 1 1 calc R U . . .
H32B H 0.936539 0.393142 0.387333 0.159 Uiso 1 1 calc R U . . .
H32C H 0.818920 0.332612 0.487844 0.159 Uiso 1 1 calc R U . . .

loop_
_atom_site_aniso_label
_atom_site_aniso_U_11
_atom_site_aniso_U_22
_atom_site_aniso_U_33
_atom_site_aniso_U_23
_atom_site_aniso_U_13
_atom_site_aniso_U_12
Cu1 0.0240(3) 0.0219(3) 0.0210(3) -0.0063(2) -0.0098(2) 0.0017(2)
Cu2 0.0239(3) 0.0222(3) 0.0211(3) -0.0067(2) -0.0095(2) 0.0021(2)
I1 0.0440(2) 0.02603(16) 0.0415(2) -0.01380(14) -0.01141(17) 0.00423(14)
I2 0.0382(2) 0.0654(3) 0.0450(2) 0.01131(19) -0.00350(19) -0.01161(18)
I3 0.0419(2) 0.0721(3) 0.0478(3) 0.0093(2) -0.0024(2) -0.0177(2)
I4 0.0425(2) 0.02652(17) 0.0443(2) -0.01487(14) -0.01064(17) 0.00397(14)
O1 0.044(2) 0.0246(15) 0.0258(18) -0.0082(13) -0.0180(16) 0.0020(14)
O2 0.044(2) 0.0293(17) 0.043(2) -0.0186(15) -0.0270(17) 0.0107(14)
O3 0.0284(18) 0.0427(19) 0.0240(18) -0.0024(14) -0.0107(15) -0.0036(14)
O4 0.0324(18) 0.0398(18) 0.0235(18) -0.0042(14) -0.0109(15) -0.0090(15)
O5 0.0321(19) 0.0341(18) 0.0303(19) -0.0033(14) -0.0126(16) -0.0051(14)
O6 0.0294(18) 0.0440(19) 0.0264(19) 0.0014(15) -0.0085(15) 0.0024(15)
O7 0.042(2) 0.0330(18) 0.044(2) -0.0206(16) -0.0254(18) 0.0113(15)
O8 0.040(2) 0.0240(15) 0.0365(19) -0.0109(14) -0.0231(16) 0.0028(14)
C1 0.021(2) 0.025(2) 0.020(2) -0.0046(18) -0.0011(19) -0.0028(17)
C2 0.026(2) 0.023(2) 0.024(2) -0.0056(18) -0.009(2) -0.0014(18)
C3 0.041(3) 0.037(3) 0.035(3) -0.015(2) -0.023(2) 0.007(2)
C4 0.045(3) 0.029(2) 0.034(3) -0.010(2) -0.017(2) 0.009(2)
C5 0.038(3) 0.022(2) 0.031(3) -0.0084(19) -0.011(2) 0.0018(19)
C6 0.035(3) 0.029(2) 0.030(3) -0.006(2) -0.014(2) -0.001(2)
C7 0.035(3) 0.028(2) 0.029(3) -0.009(2) -0.013(2) 0.002(2)
C8 0.030(3) 0.023(2) 0.029(3) -0.0114(19) -0.012(2) 0.0069(18)
C9 0.025(2) 0.022(2) 0.027(3) -0.0062(18) -0.010(2) 0.0032(17)
C10 0.029(3) 0.039(3) 0.032(3) -0.005(2) -0.013(2) 0.000(2)
C11 0.024(3) 0.048(3) 0.038(3) -0.004(2) -0.009(2) -0.005(2)
C12 0.027(3) 0.034(3) 0.033(3) -0.001(2) -0.003(2) -0.003(2)
C13 0.039(3) 0.035(3) 0.025(3) -0.003(2) -0.008(2) 0.002(2)
C14 0.031(3) 0.028(2) 0.030(3) -0.006(2) -0.012(2) 0.0031(19)
C15 0.032(3) 0.021(2) 0.022(2) -0.0073(18) -0.006(2) 0.0022(18)
C16 0.032(3) 0.022(2) 0.025(3) -0.0054(18) -0.008(2) 0.0014(18)
C17 0.032(3) 0.034(2) 0.025(3) -0.005(2) -0.009(2) -0.006(2)
C18 0.036(3) 0.033(3) 0.029(3) -0.003(2) -0.012(2) 0.000(2)
C19 0.031(3) 0.040(3) 0.034(3) -0.001(2) 0.001(2) -0.009(2)
C20 0.030(3) 0.062(4) 0.045(4) 0.003(3) -0.013(3) -0.008(3)
C21 0.032(3) 0.050(3) 0.038(3) -0.006(2) -0.012(3) -0.003(2)
C22 0.021(2) 0.023(2) 0.025(3) -0.0048(18) -0.005(2) 0.0004(17)
C23 0.026(2) 0.023(2) 0.024(2) -0.0083(18) -0.009(2) -0.0011(17)
C24 0.032(3) 0.035(3) 0.037(3) -0.015(2) -0.016(2) 0.003(2)
C25 0.036(3) 0.032(3) 0.038(3) -0.011(2) -0.017(2) 0.009(2)
C26 0.030(3) 0.026(2) 0.030(3) -0.010(2) -0.007(2) 0.0003(19)
C27 0.030(3) 0.032(2) 0.031(3) -0.010(2) -0.011(2) 0.000(2)
C28 0.031(3) 0.028(2) 0.028(3) -0.0054(19) -0.014(2) 0.0031(19)
O9 0.0286(17) 0.0365(17) 0.0239(17) -0.0109(14) -0.0120(14) 0.0081(14)
C29A 0.034(6) 0.047(6) 0.043(7) 0.001(6) -0.012(5) 0.017(4)
C30A 0.037(6) 0.067(8) 0.076(9) -0.006(7) 0.010(6) 0.002(6)
O10 0.0298(18) 0.0368(18) 0.037(2) -0.0172(15) -0.0185(16) 0.0091(14)
C31 0.048(4) 0.121(6) 0.089(6) -0.054(5) -0.047(4) 0.041(4)
C32 0.102(7) 0.104(6) 0.149(9) -0.056(6) -0.079(6) 0.057(5)

loop_
_atom_type_symbol
_atom_type_description
_atom_type_scat_dispersion_real
_atom_type_scat_dispersion_imag
_atom_type_scat_source
C C 0.0033 0.0016 'International Tables Vol C Tables 4.2.6.8 and 6.1.1.4'
H H 0.0000 0.0000 'International Tables Vol C Tables 4.2.6.8 and 6.1.1.4'
Cu Cu 0.3201 1.2651 'International Tables Vol C Tables 4.2.6.8 and 6.1.1.4'
I I -0.4742 1.8119 'International Tables Vol C Tables 4.2.6.8 and 6.1.1.4'
O O 0.0106 0.0060 'International Tables Vol C Tables 4.2.6.8 and 6.1.1.4'

loop_
_geom_angle_atom_site_label_1
_geom_angle_atom_site_label_2
_geom_angle_atom_site_label_3
_geom_angle
_geom_angle_site_symmetry_1
_geom_angle_site_symmetry_3
_geom_angle_publ_flag
O5 Cu1 O7 89.03(14) . . ?
O5 Cu1 O3 170.20(13) . . ?
O7 Cu1 O3 91.37(14) . . ?
O5 Cu1 O1 88.98(13) . . ?
O7 Cu1 O1 166.00(13) . . ?
O3 Cu1 O1 88.26(13) . . ?
O5 Cu1 O9 93.79(12) . . ?
O7 Cu1 O9 95.05(12) . . ?
O3 Cu1 O9 95.93(12) . . ?
O1 Cu1 O9 98.91(12) . . ?
O5 Cu1 Cu2 84.12(9) . . ?
O7 Cu1 Cu2 83.77(9) . . ?
O3 Cu1 Cu2 86.18(9) . . ?
O1 Cu1 Cu2 82.24(9) . . ?
O9 Cu1 Cu2 177.60(8) . . ?
O8 Cu2 O2 170.34(13) . . ?
O8 Cu2 O6 89.60(13) . . ?
O2 Cu2 O6 90.75(14) . . ?
O8 Cu2 O4 88.50(13) . . ?
O2 Cu2 O4 88.82(13) . . ?
O6 Cu2 O4 165.98(13) . . ?
O8 Cu2 O10 95.52(12) . . ?
O2 Cu2 O10 94.06(12) . . ?
O6 Cu2 O10 95.46(13) . . ?
O4 Cu2 O10 98.55(12) . . ?
O8 Cu2 Cu1 84.59(9) . . ?
O2 Cu2 Cu1 85.84(9) . . ?
O6 Cu2 Cu1 84.07(10) . . ?
O4 Cu2 Cu1 81.92(9) . . ?
O10 Cu2 Cu1 179.52(9) . . ?
C1 O1 Cu1 123.7(3) . . ?
C1 O2 Cu2 120.8(3) . . ?
C8 O3 Cu1 119.6(3) . . ?
C8 O4 Cu2 123.2(3) . . ?
C15 O5 Cu1 123.0(3) . . ?
C15 O6 Cu2 121.6(3) . . ?
C22 O7 Cu1 122.4(3) . . ?
C22 O8 Cu2 122.2(3) . . ?
O2 C1 O1 123.7(4) . . ?
O2 C1 C2 119.1(4) . . ?
O1 C1 C2 117.2(4) . . ?
C7 C2 C3 119.2(4) . . ?
C7 C2 C1 120.7(4) . . ?
C3 C2 C1 120.1(4) . . ?
C4 C3 C2 120.4(4) . . ?
C4 C3 H3 119.8 . . ?
C2 C3 H3 119.8 . . ?
C3 C4 C5 119.8(4) . . ?
C3 C4 H4 120.1 . . ?
C5 C4 H4 120.1 . . ?
C4 C5 C6 120.3(4) . . ?
C4 C5 I1 120.9(3) . . ?
C6 C5 I1 118.8(3) . . ?
C7 C6 C5 119.5(4) . . ?
C7 C6 H6 120.2 . . ?
C5 C6 H6 120.2 . . ?
C6 C7 C2 120.7(4) . . ?
C6 C7 H7 119.6 . . ?
C2 C7 H7 119.6 . . ?
O4 C8 O3 125.1(4) . . ?
O4 C8 C9 117.2(4) . . ?
O3 C8 C9 117.7(4) . . ?
C10 C9 C14 118.5(4) . . ?
C10 C9 C8 121.3(4) . . ?
C14 C9 C8 120.1(4) . . ?
C11 C10 C9 121.1(5) . . ?
C11 C10 H10 119.5 . . ?
C9 C10 H10 119.5 . . ?
C12 C11 C10 119.2(5) . . ?
C12 C11 H11 120.4 . . ?
C10 C11 H11 120.4 . . ?
C11 C12 C13 121.3(4) . . ?
C11 C12 I2 120.1(4) . . ?
C13 C12 I2 118.6(4) . . ?
C14 C13 C12 119.4(5) . . ?
C14 C13 H13 120.3 . . ?
C12 C13 H13 120.3 . . ?
C13 C14 C9 120.6(4) . . ?
C13 C14 H14 119.7 . . ?
C9 C14 H14 119.7 . . ?
O5 C15 O6 124.2(4) . . ?
O5 C15 C16 117.8(4) . . ?
O6 C15 C16 117.9(4) . . ?
C17 C16 C21 118.5(4) . . ?
C17 C16 C15 119.6(4) . . ?
C21 C16 C15 121.9(4) . . ?
C18 C17 C16 120.5(4) . . ?
C18 C17 H17 119.8 . . ?
C16 C17 H17 119.8 . . ?
C17 C18 C19 119.2(5) . . ?
C17 C18 H18 120.4 . . ?
C19 C18 H18 120.4 . . ?
C20 C19 C18 121.3(4) . . ?
C20 C19 I3 120.6(4) . . ?
C18 C19 I3 118.0(4) . . ?
C21 C20 C19 119.0(5) . . ?
C21 C20 H20 120.5 . . ?
C19 C20 H20 120.5 . . ?
C20 C21 C16 121.6(5) . . ?
C20 C21 H21 119.2 . . ?
C16 C21 H21 119.2 . . ?
O7 C22 O8 124.4(4) . . ?
O7 C22 C23 118.2(4) . . ?
O8 C22 C23 117.4(4) . . ?
C28 C23 C24 118.9(4) . . ?
C28 C23 C22 120.6(4) . . ?
C24 C23 C22 120.5(4) . . ?
C25 C24 C23 121.2(4) . . ?
C25 C24 H24 119.4 . . ?
C23 C24 H24 119.4 . . ?
C24 C25 C26 118.8(4) . . ?
C24 C25 H25 120.6 . . ?
C26 C25 H25 120.6 . . ?
C25 C26 C27 120.8(4) . . ?
C25 C26 I4 120.0(3) . . ?
C27 C26 I4 119.3(3) . . ?
C28 C27 C26 119.6(4) . . ?
C28 C27 H27 120.2 . . ?
C26 C27 H27 120.2 . . ?
C27 C28 C23 120.7(4) . . ?
C27 C28 H28 119.6 . . ?
C23 C28 H28 119.6 . . ?
C29A O9 Cu1 129.5(6) . . ?
C29B O9 Cu1 114.9(6) . . ?
C29A O9 H9O 110.2 . . ?
C29B O9 H9O 128.4 . . ?
Cu1 O9 H9O 112.1 . . ?
O9 C29A C30A 107.7(8) . . ?
O9 C29A H29A 110.2 . . ?
C30A C29A H29A 110.2 . . ?
O9 C29A H29B 110.2 . . ?
C30A C29A H29B 110.2 . . ?
H29A C29A H29B 108.5 . . ?
C29A C30A H30A 109.5 . . ?
C29A C30A H30B 109.5 . . ?
H30A C30A H30B 109.5 . . ?
C29A C30A H30C 109.5 . . ?
H30A C30A H30C 109.5 . . ?
H30B C30A H30C 109.5 . . ?
O9 C29B C30B 113.4(12) . . ?
O9 C29B H29C 108.9 . . ?
C30B C29B H29C 108.9 . . ?
O9 C29B H29D 108.9 . . ?
C30B C29B H29D 108.9 . . ?
H29C C29B H29D 107.7 . . ?
C29B C30B H30D 109.5 . . ?
C29B C30B H30E 109.5 . . ?
H30D C30B H30E 109.5 . . ?
C29B C30B H30F 109.5 . . ?
H30D C30B H30F 109.5 . . ?
H30E C30B H30F 109.5 . . ?
C31 O10 Cu2 118.9(3) . . ?
C31 O10 H10O 112.1 . . ?
Cu2 O10 H10O 93.7 . . ?
O10 C31 C32 114.1(6) . . ?
O10 C31 H31A 108.7 . . ?
C32 C31 H31A 108.7 . . ?
O10 C31 H31B 108.7 . . ?
C32 C31 H31B 108.7 . . ?
H31A C31 H31B 107.6 . . ?
C31 C32 H32A 109.5 . . ?
C31 C32 H32B 109.5 . . ?
H32A C32 H32B 109.5 . . ?
C31 C32 H32C 109.5 . . ?
H32A C32 H32C 109.5 . . ?
H32B C32 H32C 109.5 . . ?

loop_
_geom_bond_atom_site_label_1
_geom_bond_atom_site_label_2
_geom_bond_distance
_geom_bond_site_symmetry_2
_geom_bond_publ_flag
Cu1 O5 1.948(3) . ?
Cu1 O7 1.963(3) . ?
Cu1 O3 1.968(3) . ?
Cu1 O1 1.980(3) . ?
Cu1 O9 2.143(3) . ?
Cu1 Cu2 2.5922(7) . ?
Cu2 O8 1.951(3) . ?
Cu2 O2 1.964(3) . ?
Cu2 O6 1.966(3) . ?
Cu2 O4 1.990(3) . ?
Cu2 O10 2.134(3) . ?
I1 C5 2.095(4) . ?
I2 C12 2.097(4) . ?
I3 C19 2.111(4) . ?
I4 C26 2.096(4) . ?
O1 C1 1.272(5) . ?
O2 C1 1.258(5) . ?
O3 C8 1.264(5) . ?
O4 C8 1.255(5) . ?
O5 C15 1.259(5) . ?
O6 C15 1.262(5) . ?
O7 C22 1.261(5) . ?
O8 C22 1.262(5) . ?
C1 C2 1.484(6) . ?
C2 C7 1.388(6) . ?
C2 C3 1.395(6) . ?
C3 C4 1.376(6) . ?
C3 H3 0.9500 . ?
C4 C5 1.386(6) . ?
C4 H4 0.9500 . ?
C5 C6 1.391(6) . ?
C6 C7 1.376(6) . ?
C6 H6 0.9500 . ?
C7 H7 0.9500 . ?
C8 C9 1.501(6) . ?
C9 C10 1.386(6) . ?
C9 C14 1.397(6) . ?
C10 C11 1.377(6) . ?
C10 H10 0.9500 . ?
C11 C12 1.372(7) . ?
C11 H11 0.9500 . ?
C12 C13 1.377(6) . ?
C13 C14 1.373(6) . ?
C13 H13 0.9500 . ?
C14 H14 0.9500 . ?
C15 C16 1.486(6) . ?
C16 C17 1.391(6) . ?
C16 C21 1.394(6) . ?
C17 C18 1.380(6) . ?
C17 H17 0.9500 . ?
C18 C19 1.385(6) . ?
C18 H18 0.9500 . ?
C19 C20 1.376(7) . ?
C20 C21 1.364(6) . ?
C20 H20 0.9500 . ?
C21 H21 0.9500 . ?
C22 C23 1.481(6) . ?
C23 C28 1.387(6) . ?
C23 C24 1.397(6) . ?
C24 C25 1.383(6) . ?
C24 H24 0.9500 . ?
C25 C26 1.386(6) . ?
C25 H25 0.9500 . ?
C26 C27 1.394(6) . ?
C27 C28 1.377(6) . ?
C27 H27 0.9500 . ?
C28 H28 0.9500 . ?
O9 C29A 1.431(10) . ?
O9 C29B 1.451(14) . ?
O9 H9O 0.9967 . ?
C29A C30A 1.488(12) . ?
C29A H29A 0.9900 . ?
C29A H29B 0.9900 . ?
C30A H30A 0.9800 . ?
C30A H30B 0.9800 . ?
C30A H30C 0.9800 . ?
C29B C30B 1.514(15) . ?
C29B H29C 0.9900 . ?
C29B H29D 0.9900 . ?
C30B H30D 0.9800 . ?
C30B H30E 0.9800 . ?
C30B H30F 0.9800 . ?
O10 C31 1.438(6) . ?
O10 H10O 0.8125 . ?
C31 C32 1.421(9) . ?
C31 H31A 0.9900 . ?
C31 H31B 0.9900 . ?
C32 H32A 0.9800 . ?
C32 H32B 0.9800 . ?
C32 H32C 0.9800 . ?

loop_
_geom_torsion_atom_site_label_1
_geom_torsion_atom_site_label_2
_geom_torsion_atom_site_label_3
_geom_torsion_atom_site_label_4
_geom_torsion
_geom_torsion_site_symmetry_1
_geom_torsion_site_symmetry_2
_geom_torsion_site_symmetry_3
_geom_torsion_site_symmetry_4
_geom_torsion_publ_flag
Cu2 O2 C1 O1 -8.3(6) . . . . ?
Cu2 O2 C1 C2 171.8(3) . . . . ?
Cu1 O1 C1 O2 -10.3(6) . . . . ?
Cu1 O1 C1 C2 169.5(3) . . . . ?
O2 C1 C2 C7 174.5(4) . . . . ?
O1 C1 C2 C7 -5.4(6) . . . . ?
O2 C1 C2 C3 -4.4(6) . . . . ?
O1 C1 C2 C3 175.7(4) . . . . ?
C7 C2 C3 C4 0.0(7) . . . . ?
C1 C2 C3 C4 179.0(4) . . . . ?
C2 C3 C4 C5 -0.1(8) . . . . ?
C3 C4 C5 C6 0.3(7) . . . . ?
C3 C4 C5 I1 178.9(4) . . . . ?
C4 C5 C6 C7 -0.5(7) . . . . ?
I1 C5 C6 C7 -179.1(3) . . . . ?
C5 C6 C7 C2 0.4(7) . . . . ?
C3 C2 C7 C6 -0.2(7) . . . . ?
C1 C2 C7 C6 -179.1(4) . . . . ?
Cu2 O4 C8 O3 -13.2(6) . . . . ?
Cu2 O4 C8 C9 165.9(3) . . . . ?
Cu1 O3 C8 O4 -6.2(6) . . . . ?
Cu1 O3 C8 C9 174.7(3) . . . . ?
O4 C8 C9 C10 176.7(4) . . . . ?
O3 C8 C9 C10 -4.1(6) . . . . ?
O4 C8 C9 C14 -5.5(6) . . . . ?
O3 C8 C9 C14 173.6(4) . . . . ?
C14 C9 C10 C11 -0.2(7) . . . . ?
C8 C9 C10 C11 177.6(4) . . . . ?
C9 C10 C11 C12 0.0(8) . . . . ?
C10 C11 C12 C13 0.3(8) . . . . ?
C10 C11 C12 I2 -177.5(4) . . . . ?
C11 C12 C13 C14 -0.5(7) . . . . ?
I2 C12 C13 C14 177.4(3) . . . . ?
C12 C13 C14 C9 0.3(7) . . . . ?
C10 C9 C14 C13 0.1(7) . . . . ?
C8 C9 C14 C13 -177.8(4) . . . . ?
Cu1 O5 C15 O6 -4.6(6) . . . . ?
Cu1 O5 C15 C16 174.9(3) . . . . ?
Cu2 O6 C15 O5 -12.1(6) . . . . ?
Cu2 O6 C15 C16 168.5(3) . . . . ?
O5 C15 C16 C17 -12.2(6) . . . . ?
O6 C15 C16 C17 167.3(4) . . . . ?
O5 C15 C16 C21 165.9(4) . . . . ?
O6 C15 C16 C21 -14.6(7) . . . . ?
C21 C16 C17 C18 -1.7(7) . . . . ?
C15 C16 C17 C18 176.4(4) . . . . ?
C16 C17 C18 C19 0.4(7) . . . . ?
C17 C18 C19 C20 0.7(8) . . . . ?
C17 C18 C19 I3 -177.8(4) . . . . ?
C18 C19 C20 C21 -0.3(9) . . . . ?
I3 C19 C20 C21 178.1(4) . . . . ?
C19 C20 C21 C16 -1.2(9) . . . . ?
C17 C16 C21 C20 2.2(8) . . . . ?
C15 C16 C21 C20 -175.9(5) . . . . ?
Cu1 O7 C22 O8 -10.3(6) . . . . ?
Cu1 O7 C22 C23 170.3(3) . . . . ?
Cu2 O8 C22 O7 -5.7(6) . . . . ?
Cu2 O8 C22 C23 173.7(3) . . . . ?
O7 C22 C23 C28 164.2(4) . . . . ?
O8 C22 C23 C28 -15.3(6) . . . . ?
O7 C22 C23 C24 -15.1(6) . . . . ?
O8 C22 C23 C24 165.4(4) . . . . ?
C28 C23 C24 C25 1.5(7) . . . . ?
C22 C23 C24 C25 -179.2(4) . . . . ?
C23 C24 C25 C26 -1.4(7) . . . . ?
C24 C25 C26 C27 0.7(7) . . . . ?
C24 C25 C26 I4 -178.0(3) . . . . ?
C25 C26 C27 C28 -0.1(7) . . . . ?
I4 C26 C27 C28 178.5(3) . . . . ?
C26 C27 C28 C23 0.3(7) . . . . ?
C24 C23 C28 C27 -0.9(7) . . . . ?
C22 C23 C28 C27 179.7(4) . . . . ?
Cu1 O9 C29A C30A -70.7(13) . . . . ?
Cu1 O9 C29B C30B -169.0(10) . . . . ?
Cu2 O10 C31 C32 -174.8(5) . . . . ?
